data_4513820
loop_
_publ_author_name
'Moore, Cameron M.'
'Bark, Byongjoo'
'Szymczak, Nathaniel K.'

_publ_section_title
;
 Simple Ligand Modifications with Pendent OH Groups Dramatically Impact
 the Activity and Selectivity of Ruthenium Catalysts for Transfer
 Hydrogenation: The Importance of Alkali Metals
;
_journal_issue 3
_journal_name_full 'ACS Catalysis'
_journal_page_first 1981
_journal_paper_doi 10.1021/acscatal.6b00229
_journal_volume 6
_journal_year 2016
_chemical_formula_moiety 'C33 H26 Cl2 N3 O2 P Ru'
_chemical_formula_sum 'C33 H26 Cl2 N3 O2 P Ru'
_chemical_formula_weight 699.51
_chemical_name_systematic
; 
 ? 
;
_space_group_IT_number 14
_symmetry_cell_setting monoclinic
_symmetry_space_group_name_Hall '-P 2yn'
_symmetry_space_group_name_H-M 'P 1 21/n 1'
_atom_sites_solution_hydrogens geom
_atom_sites_solution_primary direct
_atom_sites_solution_secondary difmap
_audit_creation_method SHELXL-97
_cell_angle_alpha 90.00
_cell_angle_beta 90.128(6)
_cell_angle_gamma 90.00
_cell_formula_units_Z 4
_cell_length_a 11.6136(2)
_cell_length_b 17.2690(3)
_cell_length_c 14.4146(10)
_cell_measurement_reflns_used 35193
_cell_measurement_temperature 85
_cell_measurement_theta_max 68.30
_cell_measurement_theta_min 2.60
_cell_volume 2890.9(2)
_computing_structure_refinement 'SHELXL-97 (Sheldrick, 2008)'
_computing_structure_solution 'SHELXS-97 (Sheldrick, 2008)'
_diffrn_ambient_temperature 85
_diffrn_detector_area_resol_mean 14.629
_diffrn_measured_fraction_theta_full 0.982
_diffrn_measured_fraction_theta_max 0.982
_diffrn_measurement_device_type 'Rigaku Saturn70 CCD'
_diffrn_measurement_method \w
_diffrn_radiation_monochromator graphite
_diffrn_radiation_source 'fine-focus sealed tube'
_diffrn_radiation_type CuK\a
_diffrn_radiation_wavelength 1.54178
_diffrn_reflns_av_R_equivalents 0.0725
_diffrn_reflns_av_sigmaI/netI 0.0453
_diffrn_reflns_limit_h_max 13
_diffrn_reflns_limit_h_min -13
_diffrn_reflns_limit_k_max 20
_diffrn_reflns_limit_k_min -20
_diffrn_reflns_limit_l_max 17
_diffrn_reflns_limit_l_min -17
_diffrn_reflns_number 47525
_diffrn_reflns_theta_full 68.24
_diffrn_reflns_theta_max 68.24
_diffrn_reflns_theta_min 3.99
_exptl_absorpt_coefficient_mu 6.914
_exptl_absorpt_correction_T_max 0.926
_exptl_absorpt_correction_T_min 0.540
_exptl_absorpt_correction_type multi-scan
_exptl_absorpt_process_details 'Jacobson, R. (1999) Private communication'
_exptl_crystal_colour red-brown
_exptl_crystal_density_diffrn 1.607
_exptl_crystal_density_method 'not measured'
_exptl_crystal_description plate
_exptl_crystal_F_000 1416
_exptl_crystal_size_max 0.13
_exptl_crystal_size_mid 0.07
_exptl_crystal_size_min 0.02
_refine_diff_density_max 0.975
_refine_diff_density_min -0.909
_refine_diff_density_rms 0.102
_refine_ls_extinction_method none
_refine_ls_goodness_of_fit_ref 1.093
_refine_ls_hydrogen_treatment mixed
_refine_ls_matrix_type full
_refine_ls_number_parameters 387
_refine_ls_number_reflns 5183
_refine_ls_number_restraints 0
_refine_ls_restrained_S_all 1.093
_refine_ls_R_factor_all 0.0391
_refine_ls_R_factor_gt 0.0376
_refine_ls_shift/su_max 0.001
_refine_ls_shift/su_mean 0.000
_refine_ls_structure_factor_coef Fsqd
_refine_ls_weighting_details 'calc w=1/[\s^2^(Fo^2^)+(0.0553P)^2^+3.9565P] where P=(Fo^2^+2Fc^2^)/3'
_refine_ls_weighting_scheme calc
_refine_ls_wR_factor_gt 0.1012
_refine_ls_wR_factor_ref 0.1024
_reflns_number_gt 4915
_reflns_number_total 5183
_reflns_threshold_expression >2sigma(I)
_cod_data_source_file cs6b00229_si_003.cif
_cod_data_source_block p21n
_cod_depositor_comments 'Adding full bibliography for 4513817--4513821.cif.'
_cod_original_sg_symbol_H-M 'P 21/n'
_cod_database_code 4513820

loop_
_symmetry_equiv_pos_as_xyz
'x, y, z'
'-x+1/2, y+1/2, -z+1/2'
'-x, -y, -z'
'x-1/2, -y-1/2, z-1/2'

loop_
_atom_site_label
_atom_site_type_symbol
_atom_site_fract_x
_atom_site_fract_y
_atom_site_fract_z
_atom_site_U_iso_or_equiv
_atom_site_adp_type
_atom_site_occupancy
_atom_site_symmetry_multiplicity
_atom_site_calc_flag
_atom_site_refinement_flags
Ru1 Ru 0.348414(17) 0.191628(12) 0.410920(15) 0.01572(10) Uani 1 1 d .
P1 P 0.18016(6) 0.22743(4) 0.48404(6) 0.01823(18) Uani 1 1 d .
N1 N 0.4084(2) 0.14666(14) 0.52577(19) 0.0177(5) Uani 1 1 d .
N2 N 0.2977(2) 0.07474(14) 0.39517(18) 0.0184(5) Uani 1 1 d .
N3 N 0.4431(2) 0.28593(14) 0.46455(19) 0.0193(5) Uani 1 1 d .
O1 O 0.2439(2) 0.07700(15) 0.24142(17) 0.0273(5) Uani 1 1 d .
O2 O 0.4300(2) 0.36965(13) 0.34025(17) 0.0262(5) Uani 1 1 d .
C9 C 0.4721(3) 0.19066(16) 0.5836(2) 0.0206(7) Uani 1 1 d .
C11 C 0.2547(3) 0.03848(17) 0.3211(2) 0.0221(6) Uani 1 1 d .
C12 C 0.3213(2) 0.03116(17) 0.4726(2) 0.0192(6) Uani 1 1 d .
C13 C 0.5129(3) 0.16053(18) 0.6663(2) 0.0221(6) Uani 1 1 d .
H13A H 0.5557 0.1913 0.7065 0.026 Uiso 1 1 calc R
C14 C 0.5408(3) 0.40849(18) 0.4673(3) 0.0281(7) Uani 1 1 d .
H14A H 0.5562 0.4555 0.4383 0.034 Uiso 1 1 calc R
C15 C 0.1713(3) 0.32984(18) 0.5177(2) 0.0234(7) Uani 1 1 d .
C16 C 0.0919(3) 0.10000(18) 0.5784(2) 0.0247(7) Uani 1 1 d .
H16A H 0.0513 0.0906 0.5239 0.030 Uiso 1 1 calc R
C17 C 0.4942(3) 0.26920(17) 0.5482(2) 0.0192(6) Uani 1 1 d .
C18 C 0.3855(2) 0.07137(17) 0.5462(2) 0.0190(6) Uani 1 1 d .
C19 C 0.0253(3) 0.1739(2) 0.3465(3) 0.0276(7) Uani 1 1 d .
H19A H 0.0891 0.1515 0.3182 0.033 Uiso 1 1 calc R
C20 C 0.4707(3) 0.35341(17) 0.4240(2) 0.0228(7) Uani 1 1 d .
C21 C 0.4260(3) 0.03895(17) 0.6278(2) 0.0214(6) Uani 1 1 d .
H21A H 0.4109 -0.0127 0.6416 0.026 Uiso 1 1 calc R
C22 C 0.1562(3) 0.1686(2) 0.5879(2) 0.0231(7) Uani 1 1 d .
C23 C 0.0394(3) 0.21741(18) 0.4266(2) 0.0233(7) Uani 1 1 d .
C25 C 0.2353(3) -0.08065(18) 0.4035(3) 0.0261(7) Uani 1 1 d .
H25A H 0.2102 -0.1317 0.4072 0.031 Uiso 1 1 calc R
C26 C 0.5648(3) 0.32138(19) 0.5932(3) 0.0260(7) Uani 1 1 d .
H26A H 0.5975 0.3091 0.6503 0.031 Uiso 1 1 calc R
C27 C 0.2185(3) -0.03883(19) 0.3236(3) 0.0274(7) Uani 1 1 d .
H27A H 0.1838 -0.0614 0.2721 0.033 Uiso 1 1 calc R
C28 C -0.1789(3) 0.1957(2) 0.3504(3) 0.0399(10) Uani 1 1 d .
H28A H -0.2517 0.1885 0.3249 0.048 Uiso 1 1 calc R
C31 C 0.1861(3) 0.38359(19) 0.4461(3) 0.0262(7) Uani 1 1 d .
H31A H 0.2045 0.3664 0.3868 0.031 Uiso 1 1 calc R
C32 C 0.2900(3) -0.04621(17) 0.4787(2) 0.0232(7) Uani 1 1 d .
H32A H 0.3053 -0.0745 0.5322 0.028 Uiso 1 1 calc R
C33 C 0.2144(3) 0.18169(19) 0.6706(2) 0.0246(7) Uani 1 1 d .
H33A H 0.2575 0.2266 0.6779 0.029 Uiso 1 1 calc R
C34 C 0.1426(3) 0.3565(2) 0.6057(3) 0.0320(8) Uani 1 1 d .
H34A H 0.1304 0.3216 0.6538 0.038 Uiso 1 1 calc R
C37 C 0.5861(3) 0.3925(2) 0.5521(3) 0.0290(7) Uani 1 1 d .
H37A H 0.6313 0.4291 0.5824 0.035 Uiso 1 1 calc R
C39 C -0.0578(3) 0.2500(2) 0.4685(3) 0.0325(8) Uani 1 1 d .
H39A H -0.0496 0.2795 0.5221 0.039 Uiso 1 1 calc R
C41 C 0.4895(3) 0.08434(19) 0.6887(2) 0.0230(7) Uani 1 1 d .
H41A H 0.5161 0.0636 0.7443 0.028 Uiso 1 1 calc R
C42 C 0.0886(3) 0.0464(2) 0.6497(3) 0.0301(8) Uani 1 1 d .
H42A H 0.0468 0.0008 0.6426 0.036 Uiso 1 1 calc R
C43 C 0.2087(3) 0.1285(2) 0.7422(3) 0.0300(7) Uani 1 1 d .
H43A H 0.2465 0.1384 0.7979 0.036 Uiso 1 1 calc R
C45 C 0.1736(3) 0.46197(19) 0.4624(3) 0.0304(8) Uani 1 1 d .
H45A H 0.1824 0.4971 0.4141 0.036 Uiso 1 1 calc R
C46 C 0.1470(3) 0.0603(2) 0.7312(3) 0.0327(8) Uani 1 1 d .
H46A H 0.1450 0.0240 0.7789 0.039 Uiso 1 1 calc R
C48 C -0.1658(3) 0.2387(3) 0.4307(3) 0.0418(10) Uani 1 1 d .
H48A H -0.2300 0.2601 0.4593 0.050 Uiso 1 1 calc R
C49 C 0.1479(3) 0.4881(2) 0.5508(3) 0.0366(9) Uani 1 1 d .
H49A H 0.1412 0.5409 0.5623 0.044 Uiso 1 1 calc R
C50 C -0.0835(3) 0.1635(2) 0.3082(3) 0.0348(8) Uani 1 1 d .
H50A H -0.0921 0.1348 0.2540 0.042 Uiso 1 1 calc R
C55 C 0.1322(4) 0.4357(2) 0.6215(3) 0.0411(10) Uani 1 1 d .
H55A H 0.1145 0.4535 0.6807 0.049 Uiso 1 1 calc R
Cl2 Cl 0.52549(6) 0.15800(4) 0.33101(5) 0.02079(17) Uani 1 1 d .
Cl4 Cl 0.28132(6) 0.24773(4) 0.26049(5) 0.02381(17) Uani 1 1 d .
H2 H 0.401(4) 0.328(3) 0.311(4) 0.049(13) Uiso 1 1 d .
H1 H 0.271(4) 0.121(3) 0.243(3) 0.047(13) Uiso 1 1 d .

loop_
_atom_site_aniso_label
_atom_site_aniso_U_11
_atom_site_aniso_U_22
_atom_site_aniso_U_33
_atom_site_aniso_U_23
_atom_site_aniso_U_13
_atom_site_aniso_U_12
Ru1 0.01463(15) 0.01414(14) 0.01838(16) 0.00041(7) -0.00296(10) -0.00009(7)
P1 0.0156(4) 0.0168(4) 0.0223(4) 0.0005(3) -0.0005(3) 0.0009(3)
N1 0.0143(11) 0.0128(11) 0.0260(14) -0.0007(10) -0.0011(10) 0.0004(9)
N2 0.0169(12) 0.0142(11) 0.0242(14) -0.0019(10) -0.0019(10) -0.0015(9)
N3 0.0166(12) 0.0160(12) 0.0252(14) 0.0009(10) -0.0023(10) -0.0012(9)
O1 0.0369(13) 0.0223(11) 0.0228(13) -0.0024(9) -0.0100(10) 0.0009(10)
O2 0.0297(12) 0.0213(11) 0.0275(13) 0.0071(10) -0.0067(10) -0.0044(9)
C9 0.0178(15) 0.0204(15) 0.0236(17) -0.0004(12) 0.0015(13) -0.0016(11)
C11 0.0220(15) 0.0182(14) 0.0260(17) -0.0035(12) -0.0020(13) -0.0017(11)
C12 0.0161(13) 0.0181(14) 0.0233(16) -0.0012(12) 0.0013(12) -0.0002(11)
C13 0.0204(15) 0.0255(16) 0.0204(16) -0.0026(12) -0.0068(12) -0.0014(12)
C14 0.0333(18) 0.0171(15) 0.034(2) 0.0010(13) -0.0039(15) -0.0059(13)
C15 0.0205(15) 0.0205(14) 0.0293(18) -0.0021(13) -0.0018(13) -0.0001(12)
C16 0.0211(15) 0.0232(15) 0.0297(18) 0.0046(13) 0.0001(13) -0.0003(12)
C17 0.0182(14) 0.0176(14) 0.0219(16) 0.0007(12) -0.0038(12) 0.0013(11)
C18 0.0176(14) 0.0165(13) 0.0228(16) -0.0011(11) 0.0019(12) 0.0010(11)
C19 0.0267(17) 0.0248(15) 0.031(2) 0.0066(14) -0.0080(14) -0.0011(13)
C20 0.0217(15) 0.0157(14) 0.0310(18) 0.0049(13) -0.0013(13) 0.0007(11)
C21 0.0219(15) 0.0179(14) 0.0244(17) 0.0050(12) -0.0011(13) 0.0035(11)
C22 0.0209(16) 0.0191(15) 0.0293(19) 0.0018(12) 0.0031(14) 0.0036(11)
C23 0.0198(15) 0.0205(15) 0.0297(18) 0.0076(13) -0.0020(13) -0.0006(12)
C25 0.0272(16) 0.0155(14) 0.035(2) -0.0026(13) -0.0013(14) -0.0047(12)
C26 0.0261(17) 0.0217(15) 0.0301(19) -0.0016(13) -0.0082(14) -0.0053(13)
C27 0.0252(16) 0.0241(16) 0.0330(19) -0.0084(14) -0.0044(14) -0.0024(13)
C28 0.0200(18) 0.049(2) 0.050(3) 0.0254(19) -0.0110(17) -0.0079(15)
C31 0.0260(16) 0.0218(15) 0.0309(19) 0.0012(13) 0.0028(14) 0.0000(12)
C32 0.0257(15) 0.0160(14) 0.0278(17) 0.0011(12) 0.0031(13) -0.0026(12)
C33 0.0264(16) 0.0234(15) 0.0240(18) -0.0019(12) 0.0025(14) 0.0023(12)
C34 0.042(2) 0.0248(17) 0.0286(19) -0.0007(14) 0.0043(16) 0.0043(14)
C37 0.0319(17) 0.0253(16) 0.0297(19) -0.0010(14) -0.0091(15) -0.0085(14)
C39 0.0239(17) 0.0361(19) 0.037(2) 0.0081(16) 0.0021(15) 0.0058(14)
C41 0.0215(15) 0.0264(16) 0.0212(16) 0.0038(13) -0.0069(13) 0.0025(12)
C42 0.0278(17) 0.0235(16) 0.039(2) 0.0065(14) -0.0027(15) -0.0026(13)
C43 0.0328(17) 0.0312(17) 0.0259(18) 0.0015(14) 0.0023(15) 0.0048(14)
C45 0.0316(17) 0.0226(16) 0.037(2) 0.0038(14) 0.0038(15) -0.0029(13)
C46 0.0352(19) 0.0291(17) 0.034(2) 0.0107(15) 0.0077(16) 0.0024(14)
C48 0.0198(17) 0.052(2) 0.054(3) 0.018(2) 0.0038(17) 0.0024(16)
C49 0.045(2) 0.0197(16) 0.046(2) -0.0043(15) 0.0025(18) 0.0013(14)
C50 0.0292(18) 0.0343(19) 0.041(2) 0.0111(16) -0.0135(16) -0.0105(15)
C55 0.061(3) 0.0279(19) 0.034(2) -0.0057(16) 0.0072(19) 0.0096(17)
Cl2 0.0170(3) 0.0185(3) 0.0268(4) 0.0027(3) 0.0041(3) 0.0029(2)
Cl4 0.0257(4) 0.0218(4) 0.0239(4) 0.0029(3) -0.0060(3) -0.0002(3)

loop_
_atom_type_symbol
_atom_type_description
_atom_type_scat_dispersion_real
_atom_type_scat_dispersion_imag
_atom_type_scat_source
C C 0.0181 0.0091 'International Tables Vol C Tables 4.2.6.8 and 6.1.1.4'
H H 0.0000 0.0000 'International Tables Vol C Tables 4.2.6.8 and 6.1.1.4'
N N 0.0311 0.0180 'International Tables Vol C Tables 4.2.6.8 and 6.1.1.4'
O O 0.0492 0.0322 'International Tables Vol C Tables 4.2.6.8 and 6.1.1.4'
P P 0.2955 0.4335 'International Tables Vol C Tables 4.2.6.8 and 6.1.1.4'
Cl Cl 0.3639 0.7018 'International Tables Vol C Tables 4.2.6.8 and 6.1.1.4'
Ru Ru 0.0552 3.2960 'International Tables Vol C Tables 4.2.6.8 and 6.1.1.4'

loop_
_geom_angle_atom_site_label_1
_geom_angle_atom_site_label_2
_geom_angle_atom_site_label_3
_geom_angle
N1 Ru1 N3 79.16(10)
N1 Ru1 N2 79.07(10)
N3 Ru1 N2 156.99(10)
N1 Ru1 P1 91.17(7)
N3 Ru1 P1 93.84(7)
N2 Ru1 P1 93.96(7)
N1 Ru1 Cl2 90.34(7)
N3 Ru1 Cl2 85.25(7)
N2 Ru1 Cl2 87.51(7)
P1 Ru1 Cl2 178.07(3)
N1 Ru1 Cl4 177.11(7)
N3 Ru1 Cl4 100.36(8)
N2 Ru1 Cl4 101.00(8)
P1 Ru1 Cl4 91.71(3)
Cl2 Ru1 Cl4 86.78(3)
C22 P1 C23 100.34(14)
C22 P1 C15 108.06(15)
C23 P1 C15 99.14(15)
C22 P1 Ru1 110.79(10)
C23 P1 Ru1 121.48(11)
C15 P1 Ru1 115.27(10)
C9 N1 C18 120.8(3)
C9 N1 Ru1 119.6(2)
C18 N1 Ru1 119.6(2)
C11 N2 C12 117.9(3)
C11 N2 Ru1 129.6(2)
C12 N2 Ru1 112.4(2)
C20 N3 C17 117.5(3)
C20 N3 Ru1 129.4(2)
C17 N3 Ru1 112.52(19)
N1 C9 C13 120.5(3)
N1 C9 C17 113.6(3)
C13 C9 C17 125.9(3)
O1 C11 N2 119.3(3)
O1 C11 C27 118.1(3)
N2 C11 C27 122.6(3)
N2 C12 C32 121.8(3)
N2 C12 C18 115.3(3)
C32 C12 C18 122.8(3)
C9 C13 C41 119.5(3)
C37 C14 C20 119.1(3)
C34 C15 C31 118.9(3)
C34 C15 P1 125.0(3)
C31 C15 P1 115.9(3)
C42 C16 C22 120.4(3)
N3 C17 C26 122.1(3)
N3 C17 C9 115.0(3)
C26 C17 C9 122.8(3)
N1 C18 C21 120.3(3)
N1 C18 C12 113.3(3)
C21 C18 C12 126.4(3)
C23 C19 C50 120.4(3)
O2 C20 N3 119.6(3)
O2 C20 C14 117.9(3)
N3 C20 C14 122.4(3)
C41 C21 C18 119.2(3)
C33 C22 C16 118.6(3)
C33 C22 P1 122.5(2)
C16 C22 P1 118.0(3)
C19 C23 C39 118.9(3)
C19 C23 P1 121.9(2)
C39 C23 P1 119.0(3)
C27 C25 C32 119.6(3)
C17 C26 C37 118.9(3)
C25 C27 C11 118.8(3)
C48 C28 C50 119.8(4)
C45 C31 C15 120.7(3)
C12 C32 C25 118.8(3)
C22 C33 C43 120.6(3)
C55 C34 C15 119.7(3)
C14 C37 C26 119.7(3)
C48 C39 C23 120.3(4)
C13 C41 C21 119.6(3)
C46 C42 C16 120.2(3)
C33 C43 C46 120.2(4)
C31 C45 C49 120.0(3)
C42 C46 C43 119.9(3)
C28 C48 C39 120.3(4)
C55 C49 C45 119.7(3)
C28 C50 C19 120.1(4)
C49 C55 C34 120.9(4)

loop_
_geom_bond_atom_site_label_1
_geom_bond_atom_site_label_2
_geom_bond_distance
Ru1 N1 1.956(3)
Ru1 N3 2.111(3)
Ru1 N2 2.115(2)
Ru1 P1 2.3067(7)
Ru1 Cl2 2.4297(7)
Ru1 Cl4 2.4979(8)
P1 C22 1.832(3)
P1 C23 1.839(3)
P1 C15 1.837(3)
N1 C9 1.348(4)
N1 C18 1.360(4)
N2 C11 1.334(4)
N2 C12 1.374(4)
N3 C20 1.343(4)
N3 C17 1.373(4)
O1 C11 1.332(4)
O2 C20 1.326(4)
C9 C13 1.383(5)
C9 C17 1.472(4)
C11 C27 1.400(4)
C12 C32 1.388(4)
C12 C18 1.469(5)
C13 C41 1.382(5)
C14 C37 1.358(5)
C14 C20 1.398(5)
C15 C34 1.392(5)
C15 C31 1.399(5)
C16 C42 1.385(5)
C16 C22 1.407(5)
C17 C26 1.379(5)
C18 C21 1.384(5)
C19 C23 1.388(5)
C19 C50 1.389(5)
C21 C41 1.388(5)
C22 C33 1.387(5)
C23 C39 1.399(5)
C25 C27 1.372(5)
C25 C32 1.389(5)
C26 C37 1.386(5)
C28 C48 1.383(7)
C28 C50 1.383(6)
C31 C45 1.382(5)
C33 C43 1.384(5)
C34 C55 1.392(5)
C39 C48 1.381(6)
C42 C46 1.376(6)
C43 C46 1.388(5)
C45 C49 1.385(5)
C49 C55 1.375(6)
